data_7211999
loop_
_publ_author_name
'Yuan, Gang'
'Shao, Kui-Zhan'
'Wang, Xin-Long'
'Lan, Ya-Qian'
'Du, Dong-Ying'
'Su, Zhong-Min'

_publ_section_title
;
 A series of novel chiral lanthanide coordination polymers with channels
 constructed from 16Ln-based cage-like building units
;
_journal_issue 4
_journal_name_full CrystEngComm
_journal_page_first 1147
_journal_paper_doi 10.1039/b917779e
_journal_volume 12
_journal_year 2010
_chemical_formula_moiety 'C4 H6 Gd N3 O7'
_chemical_formula_sum 'C4 H6 Gd N3 O7'
_chemical_formula_weight 365.37
_chemical_name_systematic
;
?
;
_space_group_IT_number 154
_symmetry_cell_setting hexagonal
_symmetry_space_group_name_Hall 'P 32 2"'
_symmetry_space_group_name_H-M 'P 32 2 1'
_atom_sites_solution_hydrogens geom
_atom_sites_solution_primary direct
_atom_sites_solution_secondary difmap
_audit_creation_method SHELXL-97
_cell_angle_alpha 90.000(5)
_cell_angle_beta 90.000(5)
_cell_angle_gamma 120.000(5)
_cell_formula_units_Z 3
_cell_length_a 8.639(7)
_cell_length_b 8.639(5)
_cell_length_c 9.772(6)
_cell_measurement_reflns_used 'total reflection'
_cell_measurement_temperature 293(2)
_cell_measurement_theta_max 26.04
_cell_measurement_theta_min 1.33
_cell_volume 631.6(7)
_computing_cell_refinement 'Bruker SMART'
_computing_data_collection 'Bruker SMART'
_computing_data_reduction 'Bruker SMART'
_computing_molecular_graphics 'Bruker SHELXTL'
_computing_publication_material 'Bruker SHELXTL'
_computing_structure_refinement 'SHELXL-97 (Sheldrick, 1997)'
_computing_structure_solution 'SHELXS-97 (Sheldrick, 1990)'
_diffrn_ambient_temperature 293(2)
_diffrn_measured_fraction_theta_full 0.982
_diffrn_measured_fraction_theta_max 0.960
_diffrn_measurement_device_type 'Bruker SMART APEX II CCD area-detector'
_diffrn_measurement_method 'omega scans'
_diffrn_radiation_monochromator graphite
_diffrn_radiation_source 'fine-focus sealed tube'
_diffrn_radiation_type MoK\a
_diffrn_radiation_wavelength 0.71069
_diffrn_reflns_av_R_equivalents 0.0278
_diffrn_reflns_av_sigmaI/netI 0.0236
_diffrn_reflns_limit_h_max 11
_diffrn_reflns_limit_h_min -11
_diffrn_reflns_limit_k_max 7
_diffrn_reflns_limit_k_min -11
_diffrn_reflns_limit_l_max 12
_diffrn_reflns_limit_l_min -9
_diffrn_reflns_number 3820
_diffrn_reflns_theta_full 25.00
_diffrn_reflns_theta_max 28.28
_diffrn_reflns_theta_min 2.72
_exptl_absorpt_coefficient_mu 7.902
_exptl_absorpt_correction_T_max 0.245
_exptl_absorpt_correction_T_min 0.148
_exptl_absorpt_correction_type multi-scan
_exptl_absorpt_process_details 'SADABS (Sheldrick, 1996)'
_exptl_crystal_colour colorless
_exptl_crystal_density_diffrn 2.882
_exptl_crystal_density_method 'not measured'
_exptl_crystal_description block
_exptl_crystal_F_000 513
_exptl_crystal_size_max 0.26
_exptl_crystal_size_mid 0.24
_exptl_crystal_size_min 0.18
_refine_diff_density_max 1.988
_refine_diff_density_min -1.886
_refine_diff_density_rms 0.231
_refine_ls_abs_structure_details 'Flack H D (1983), Acta Cryst. A39, 876-881'
_refine_ls_abs_structure_Flack 0.03(5)
_refine_ls_extinction_method none
_refine_ls_goodness_of_fit_ref 1.061
_refine_ls_hydrogen_treatment constr
_refine_ls_matrix_type full
_refine_ls_number_parameters 51
_refine_ls_number_reflns 992
_refine_ls_number_restraints 19
_refine_ls_restrained_S_all 1.056
_refine_ls_R_factor_all 0.0289
_refine_ls_R_factor_gt 0.0284
_refine_ls_shift/su_max 0.000
_refine_ls_shift/su_mean 0.000
_refine_ls_structure_factor_coef Fsqd
_refine_ls_weighting_details 'calc w=1/[\s^2^(Fo^2^)+(0.0606P)^2^+3.7295P] where P=(Fo^2^+2Fc^2^)/3'
_refine_ls_weighting_scheme calc
_refine_ls_wR_factor_gt 0.0852
_refine_ls_wR_factor_ref 0.0856
_reflns_number_gt 979
_reflns_number_total 992
_reflns_threshold_expression >2sigma(I)
_cod_data_source_file b917779e.txt
_cod_data_source_block 7
_cod_depositor_comments
;
The following automatic conversions were performed:

'_exptl_absorpt_correction_type' value 'MULTI-SCAN' changed to
'multi-scan' according to
/home/saulius/struct/CIF-dictionaries/cif_core.dic dictionary named
'cif_core.dic' version 2.4.2 from 2011-04-26.

Automatic conversion script
Id: cif_fix_values 1891 2012-01-12 08:04:46Z andrius 
;
_cod_original_cell_volume 631.6(6)
_cod_original_sg_symbol_H-M p3221
_cod_database_code 7211999

loop_
_symmetry_equiv_pos_as_xyz
'x, y, z'
'-y, x-y, z+2/3'
'-x+y, -x, z+1/3'
'x-y, -y, -z+1/3'
'-x, -x+y, -z+2/3'
'y, x, -z'

loop_
_atom_site_label
_atom_site_type_symbol
_atom_site_fract_x
_atom_site_fract_y
_atom_site_fract_z
_atom_site_U_iso_or_equiv
_atom_site_adp_type
_atom_site_occupancy
_atom_site_symmetry_multiplicity
_atom_site_calc_flag
_atom_site_refinement_flags
Gd1 Gd 0.22438(5) 0.0000 0.1667 0.00704(16) Uani 1 2 d S
O1W O 0.2434(3) 0.2434(3) 0.0000 0.0312(15) Uani 1 2 d SDU
H1W H 0.3003 0.3576 0.0033 0.047 Uiso 1 1 d RD
N1 N 0.0646(3) -0.1280(3) -0.0664 0.0137(12) Uani 1 1 d R
N2 N -0.0004(3) -0.0709(3) -0.1667 0.0126(16) Uani 1 2 d SRU
C2 C 0.0411(3) -0.2879(3) -0.1036 0.0136(14) Uani 1 1 d R
O1 O 0.4641(3) 0.0673(3) 0.0243 0.0179(11) Uani 1 1 d R
O2 O 0.1719(3) -0.2925(3) 0.1025 0.0230(13) Uani 1 1 d R
C1 C 0.0960(3) -0.3803(3) -0.0024 0.0136(13) Uani 1 1 d R
O2W O 0.1824(3) -0.5259(3) 0.2717 0.36(2) Uani 1 1 d RU
H1 H 0.1328 -0.5035 0.3378 0.538 Uiso 1 1 d R
H2 H 0.2050 -0.5909 0.2195 0.538 Uiso 1 1 d R

loop_
_atom_site_aniso_label
_atom_site_aniso_U_11
_atom_site_aniso_U_22
_atom_site_aniso_U_33
_atom_site_aniso_U_23
_atom_site_aniso_U_13
_atom_site_aniso_U_12
Gd1 0.00606(19) 0.0080(2) 0.0077(2) -0.00093(16) -0.00047(8) 0.00398(12)
O1W 0.0308(15) 0.0308(15) 0.0321(18) 0.0020(7) -0.0020(7) 0.0155(11)
N1 0.017(3) 0.013(3) 0.014(3) 0.001(2) 0.000(3) 0.009(3)
N2 0.015(4) 0.008(3) 0.018(4) -0.0034(17) -0.007(3) 0.008(2)
C2 0.015(3) 0.011(3) 0.014(3) 0.002(3) -0.001(3) 0.006(3)
O1 0.012(3) 0.030(3) 0.017(3) 0.001(2) 0.002(2) 0.013(2)
O2 0.048(4) 0.011(3) 0.014(2) -0.006(2) -0.015(3) 0.018(3)
C1 0.016(3) 0.014(3) 0.013(3) 0.002(3) -0.003(3) 0.009(3)
O2W 0.36(2) 0.36(2) 0.36(2) 0.0001(10) -0.0001(10) 0.179(10)

loop_
_atom_type_symbol
_atom_type_description
_atom_type_scat_dispersion_real
_atom_type_scat_dispersion_imag
_atom_type_scat_source
C C 0.0033 0.0016 'International Tables Vol C Tables 4.2.6.8 and 6.1.1.4'
H H 0.0000 0.0000 'International Tables Vol C Tables 4.2.6.8 and 6.1.1.4'
N N 0.0061 0.0033 'International Tables Vol C Tables 4.2.6.8 and 6.1.1.4'
O O 0.0106 0.0060 'International Tables Vol C Tables 4.2.6.8 and 6.1.1.4'
Gd Gd -0.1653 3.9035 'International Tables Vol C Tables 4.2.6.8 and 6.1.1.4'

loop_
_geom_angle_atom_site_label_1
_geom_angle_atom_site_label_2
_geom_angle_atom_site_label_3
_geom_angle
_geom_angle_site_symmetry_1
_geom_angle_site_symmetry_3
O1 Gd1 O1 79.4 4 .
O1 Gd1 O2 77.5 4 4
O1 Gd1 O2 72.60(9) . 4
O1 Gd1 O2 72.60(9) 4 .
O1 Gd1 O2 77.5 . .
O2 Gd1 O2 140.81(10) 4 .
O1 Gd1 N2 140.3 4 3
O1 Gd1 N2 140.3 . 3
O2 Gd1 N2 109.53(11) 4 3
O2 Gd1 N2 109.7 . 3
O1 Gd1 O1W 74.55(6) 4 3
O1 Gd1 O1W 142.31(2) . 3
O2 Gd1 O1W 125.91(4) 4 3
O2 Gd1 O1W 69.04(3) . 3
N2 Gd1 O1W 70.101(11) 3 3
O1 Gd1 O1W 142.31(2) 4 .
O1 Gd1 O1W 74.55(6) . .
O2 Gd1 O1W 69.04(3) 4 .
O2 Gd1 O1W 125.91(4) . .
N2 Gd1 O1W 69.99(9) 3 .
O1W Gd1 O1W 140.10(9) 3 .
O1 Gd1 N1 78.4 4 4
O1 Gd1 N1 133.6 . 4
O2 Gd1 N1 63.1 4 4
O2 Gd1 N1 131.8 . 4
N2 Gd1 N1 71.5 3 4
O1W Gd1 N1 66.51(3) 3 4
O1W Gd1 N1 100.48(6) . 4
O1 Gd1 N1 133.6 4 .
O1 Gd1 N1 78.4 . .
O2 Gd1 N1 131.8 4 .
O2 Gd1 N1 63.1 . .
N2 Gd1 N1 71.5 3 .
O1W Gd1 N1 100.48(6) 3 .
O1W Gd1 N1 66.51(3) . .
N1 Gd1 N1 143.0 4 .
Gd1 O1W Gd1 128.28(12) 2_554 .
Gd1 O1W H1W 94.4 2_554 .
Gd1 O1W H1W 132.6 . .
N2 N1 C2 107.8 . .
N2 N1 Gd1 135.5 . .
C2 N1 Gd1 116.7 . .
N1 N2 N1 109.37(6) 5_554 .
N1 N2 Gd1 125.38(8) 5_554 2_554
N1 N2 Gd1 125.2 . 2_554
N1 C2 C2 107.5 . 5_554
N1 C2 C1 116.6 . .
C2 C2 C1 135.8 5_554 .
C1 O1 Gd1 152.4 6_655 .
C1 O2 Gd1 127.9 . .
O2 C1 O1 123.5 . 6_545
O2 C1 C2 115.5 . .
O1 C1 C2 120.9 6_545 .
H1 O2W H2 156.2 . .

loop_
_geom_bond_atom_site_label_1
_geom_bond_atom_site_label_2
_geom_bond_distance
_geom_bond_site_symmetry_2
Gd1 O1 2.3147(19) 4
Gd1 O1 2.3147(19) .
Gd1 O2 2.416(2) 4
Gd1 O2 2.416(2) .
Gd1 N2 2.549(2) 3
Gd1 O1W 2.5992(16) 3
Gd1 O1W 2.5992(16) .
Gd1 N1 2.6056(18) 4
Gd1 N1 2.6056(18) .
O1W Gd1 2.5992(16) 2_554
O1W H1W 0.8552 .
N1 N2 1.3399 .
N1 C2 1.3424 .
N2 N1 1.3376(19) 5_554
N2 Gd1 2.549(2) 2_554
C2 C2 1.378(2) 5_554
C2 C1 1.4891 .
O1 C1 1.2574 6_655
O2 C1 1.2489 .
C1 O1 1.2574 6_545
O2W H1 0.8500 .
O2W H2 0.8500 .
